data_4061868
_journal_name_full Organometallics
_journal_year 2003
_chemical_formula_sum 'C20 H24 I3 N2 O Rh'
_chemical_formula_weight 792.02
_space_group_IT_number 14
_symmetry_cell_setting monoclinic
_symmetry_space_group_name_Hall '-P 2ybc'
_symmetry_space_group_name_H-M 'P 1 21/c 1'
_cell_angle_alpha 90.00
_cell_angle_beta 100.524(7)
_cell_angle_gamma 90.00
_cell_formula_units_Z 4
_cell_length_a 10.793(4)
_cell_length_b 13.266(4)
_cell_length_c 16.881(5)
_cell_measurement_temperature 150(2)
_cell_volume 2376.4(13)
_diffrn_ambient_temperature 150(2)
_exptl_crystal_density_diffrn 2.214
_cod_depositor_comments
;
The following automatic conversions were performed:
'_symmetry_cell_setting' value 'Monoclinic' changed to 'monoclinic'
according to '/home/saulius/struct/CIF-dictionaries/cif_core.dic'
dictionary named 'cif_core.dic' version 2.4.1 from 2010-06-29.

Automatic conversion script
Id: cif_fix_enum 1527 2010-12-29 10:47:43Z saulius 
;
_cod_original_sg_symbol_H-M 'P 21/c'
_cod_database_code 4061868

loop_
_symmetry_equiv_pos_as_xyz
'x, y, z'
'-x, y+1/2, -z+1/2'
'-x, -y, -z'
'x, -y-1/2, z-1/2'

loop_
_atom_site_label
_atom_site_type_symbol
_atom_site_fract_x
_atom_site_fract_y
_atom_site_fract_z
_atom_site_U_iso_or_equiv
_atom_site_adp_type
_atom_site_occupancy
_atom_site_symmetry_multiplicity
_atom_site_calc_flag
_atom_site_refinement_flags
_atom_site_disorder_assembly
_atom_site_disorder_group
Rh1 Rh -0.16097(7) -0.29665(7) 0.37383(5) 0.0194(2) Uani 1 1 d . . .
O1 O -0.3107(8) -0.3469(6) 0.2131(5) 0.042(2) Uani 1 1 d . . .
I1 I -0.01106(7) -0.15845(6) 0.32188(4) 0.0290(2) Uani 1 1 d . . .
I2 I -0.00695(7) -0.43753(6) 0.33355(4) 0.0320(2) Uani 1 1 d . . .
I3 I -0.27303(7) -0.44487(6) 0.43902(4) 0.02619(19) Uani 1 1 d . . .
N1 N -0.0623(8) -0.2614(7) 0.4873(5) 0.023(2) Uani 1 1 d . . .
N2 N -0.2778(8) -0.1836(6) 0.4102(5) 0.021(2) Uani 1 1 d . . .
C1 C 0.0377(10) -0.3099(9) 0.5269(6) 0.029(3) Uani 1 1 d . . .
H1 H 0.0671 -0.3684 0.5036 0.035 Uiso 1 1 calc R . .
C2 C 0.1009(11) -0.2764(10) 0.6025(8) 0.041(3) Uani 1 1 d . . .
H2 H 0.1730 -0.3114 0.6299 0.049 Uiso 1 1 calc R . .
C3 C 0.0578(11) -0.1932(10) 0.6362(7) 0.042(3) Uani 1 1 d . . .
H3 H 0.0987 -0.1691 0.6873 0.050 Uiso 1 1 calc R . .
C4 C -0.0483(10) -0.1441(9) 0.5935(6) 0.029(3) Uani 1 1 d . . .
H4 H -0.0790 -0.0852 0.6154 0.035 Uiso 1 1 calc R . .
C5 C -0.1071(9) -0.1793(8) 0.5223(6) 0.022(3) Uani 1 1 d . . .
C6 C -0.2265(10) -0.1376(9) 0.4776(6) 0.027(3) Uani 1 1 d . . .
C7 C -0.4091(9) -0.1603(8) 0.3717(6) 0.022(2) Uani 1 1 d . . .
C8 C -0.5112(9) -0.1947(8) 0.4056(5) 0.020(2) Uani 1 1 d . . .
C9 C -0.6317(10) -0.1760(9) 0.3674(6) 0.029(3) Uani 1 1 d . . .
H9 H -0.7004 -0.1994 0.3905 0.035 Uiso 1 1 calc R . .
C10 C -0.6556(10) -0.1222(10) 0.2940(7) 0.035(3) Uani 1 1 d . . .
H10 H -0.7394 -0.1117 0.2663 0.043 Uiso 1 1 calc R . .
C11 C -0.5538(10) -0.0851(9) 0.2629(6) 0.029(3) Uani 1 1 d . . .
H11 H -0.5696 -0.0484 0.2138 0.034 Uiso 1 1 calc R . .
C12 C -0.4284(9) -0.1000(8) 0.3018(6) 0.023(3) Uani 1 1 d . . .
C13 C -0.3270(10) -0.0485(8) 0.2659(6) 0.024(3) Uani 1 1 d . . .
H13 H -0.2437 -0.0663 0.2996 0.029 Uiso 1 1 calc R . .
C14 C -0.3428(12) 0.0658(9) 0.2692(7) 0.043(3) Uani 1 1 d . . .
H14A H -0.2758 0.0987 0.2465 0.064 Uiso 1 1 calc R . .
H14B H -0.3376 0.0870 0.3253 0.064 Uiso 1 1 calc R . .
H14C H -0.4250 0.0849 0.2379 0.064 Uiso 1 1 calc R . .
C15 C -0.3251(11) -0.0814(9) 0.1800(6) 0.034(3) Uani 1 1 d . . .
H15A H -0.2574 -0.0459 0.1600 0.051 Uiso 1 1 calc R . .
H15B H -0.4062 -0.0652 0.1458 0.051 Uiso 1 1 calc R . .
H15C H -0.3105 -0.1542 0.1788 0.051 Uiso 1 1 calc R . .
C16 C -0.4942(9) -0.2538(8) 0.4863(6) 0.023(3) Uani 1 1 d . . .
H16 H -0.4032 -0.2708 0.5049 0.028 Uiso 1 1 calc R . .
C17 C -0.5730(10) -0.3509(9) 0.4747(6) 0.034(3) Uani 1 1 d . . .
H17A H -0.5448 -0.3932 0.4339 0.051 Uiso 1 1 calc R . .
H17B H -0.6621 -0.3336 0.4571 0.051 Uiso 1 1 calc R . .
H17C H -0.5625 -0.3876 0.5259 0.051 Uiso 1 1 calc R . .
C18 C -0.5429(10) -0.1932(9) 0.5510(6) 0.032(3) Uani 1 1 d . . .
H18A H -0.5309 -0.2321 0.6012 0.049 Uiso 1 1 calc R . .
H18B H -0.6328 -0.1790 0.5332 0.049 Uiso 1 1 calc R . .
H18C H -0.4964 -0.1296 0.5602 0.049 Uiso 1 1 calc R . .
C19 C -0.2573(11) -0.3268(8) 0.2709(7) 0.028(3) Uani 1 1 d . . .
C20 C -0.2784(10) -0.0477(10) 0.5097(6) 0.038(3) Uani 1 1 d . . .
H20A H -0.3570 -0.0283 0.4741 0.057 Uiso 1 1 calc R . .
H20B H -0.2175 0.0077 0.5128 0.057 Uiso 1 1 calc R . .
H20C H -0.2953 -0.0622 0.5637 0.057 Uiso 1 1 calc R . .

loop_
_atom_site_aniso_label
_atom_site_aniso_U_11
_atom_site_aniso_U_22
_atom_site_aniso_U_33
_atom_site_aniso_U_23
_atom_site_aniso_U_13
_atom_site_aniso_U_12
Rh1 0.0223(5) 0.0233(5) 0.0141(4) -0.0001(4) 0.0074(3) -0.0002(4)
O1 0.053(6) 0.043(6) 0.028(5) -0.012(4) 0.000(4) 0.005(5)
I1 0.0262(4) 0.0308(5) 0.0339(5) 0.0062(4) 0.0159(3) -0.0006(4)
I2 0.0385(5) 0.0318(5) 0.0301(4) 0.0022(4) 0.0181(3) 0.0100(4)
I3 0.0323(4) 0.0243(4) 0.0249(4) 0.0018(3) 0.0130(3) -0.0025(4)
N1 0.027(5) 0.029(6) 0.014(5) -0.005(4) 0.008(4) -0.002(4)
N2 0.024(5) 0.027(6) 0.011(4) -0.002(4) 0.001(4) 0.010(4)
C1 0.028(7) 0.027(7) 0.028(6) 0.007(5) -0.002(5) 0.001(6)
C2 0.017(6) 0.053(10) 0.050(9) 0.014(7) -0.001(6) 0.006(6)
C3 0.035(7) 0.063(10) 0.024(7) 0.003(6) -0.004(5) 0.003(7)
C4 0.028(7) 0.045(8) 0.013(6) -0.017(5) 0.001(5) 0.003(6)
C5 0.018(6) 0.031(8) 0.017(6) -0.003(5) 0.001(4) -0.002(5)
C6 0.020(6) 0.047(8) 0.016(6) 0.007(5) 0.005(5) 0.002(6)
C7 0.019(6) 0.028(7) 0.016(5) 0.001(5) -0.004(4) 0.009(5)
C8 0.029(6) 0.024(6) 0.007(5) 0.001(4) 0.003(4) 0.009(5)
C9 0.020(6) 0.043(9) 0.027(7) 0.007(5) 0.012(5) -0.001(5)
C10 0.017(6) 0.061(10) 0.029(7) 0.002(6) 0.005(5) -0.003(6)
C11 0.025(7) 0.043(8) 0.018(6) 0.001(5) 0.005(5) 0.001(6)
C12 0.013(6) 0.025(7) 0.032(7) 0.010(5) 0.005(5) 0.002(5)
C13 0.022(6) 0.028(7) 0.026(6) 0.015(5) 0.014(4) 0.002(5)
C14 0.056(9) 0.035(8) 0.045(8) -0.004(6) 0.030(6) -0.013(7)
C15 0.041(7) 0.035(8) 0.028(7) 0.015(5) 0.014(5) 0.002(6)
C16 0.015(6) 0.036(7) 0.021(6) 0.000(5) 0.013(4) 0.006(5)
C17 0.035(7) 0.037(8) 0.034(7) 0.009(6) 0.013(5) 0.004(6)
C18 0.025(6) 0.048(9) 0.024(6) -0.002(6) 0.004(5) -0.001(6)
C19 0.036(7) 0.021(7) 0.032(7) 0.008(5) 0.015(6) 0.009(5)
C20 0.033(7) 0.053(9) 0.028(7) -0.017(6) 0.004(5) -0.008(7)

loop_
_geom_bond_atom_site_label_1
_geom_bond_atom_site_label_2
_geom_bond_distance
_geom_bond_site_symmetry_2
_geom_bond_publ_flag
Rh1 C19 1.897(13) . ?
Rh1 N1 2.068(8) . ?
Rh1 N2 2.121(8) . ?
Rh1 I3 2.6507(12) . ?
Rh1 I2 2.6705(13) . ?
Rh1 I1 2.6956(13) . ?
O1 C19 1.074(12) . ?
N1 C1 1.327(12) . ?
N1 C5 1.368(13) . ?
N2 C6 1.320(12) . ?
N2 C7 1.480(12) . ?
C1 C2 1.406(15) . ?
C2 C3 1.362(17) . ?
C3 C4 1.397(15) . ?
C4 C5 1.337(12) . ?
C5 C6 1.477(14) . ?
C6 C20 1.463(15) . ?
C7 C12 1.409(14) . ?
C7 C8 1.407(14) . ?
C8 C9 1.365(13) . ?
C8 C16 1.553(13) . ?
C9 C10 1.413(14) . ?
C10 C11 1.390(14) . ?
C11 C12 1.406(14) . ?
C12 C13 1.508(13) . ?
C13 C15 1.517(14) . ?
C13 C14 1.527(15) . ?
C16 C18 1.526(14) . ?
C16 C17 1.536(15) . ?
